data_2215280
loop_
_publ_author_name
'Tsuneaki Yamagata'
'Mitsuhiro Nagata'
'Kazushi Mashima'
'Kazuhide Tani'

_publ_section_title
;
 Di-\m-iodido-bis[(\h^4^-cycloocta-1,5-diene)iridium(I)]
;
_journal_coeditor_code TK2187
_journal_issue 9
_journal_name_full 'Acta Crystallographica Section E'
_journal_page_first m2402
_journal_page_last m2402
_journal_paper_doi 10.1107/S1600536807040421
_journal_volume 63
_journal_year 2007
_chemical_formula_iupac '[Ir2 I2 (C8 H12)2]'
_chemical_formula_moiety 'C16 H24 I2 Ir2'
_chemical_formula_sum 'C16 H24 I2 Ir2'
_chemical_formula_weight 854.56
_chemical_name_systematic
;
Di-\m-iodido-bis[(\h^4^-cycloocta-1,5-diene)iridium(I)]
;
_space_group_IT_number 15
_symmetry_cell_setting monoclinic
_symmetry_space_group_name_Hall '-C 2yc'
_symmetry_space_group_name_H-M 'C 1 2/c 1'
_atom_sites_solution_hydrogens geom
_atom_sites_solution_primary direct
_atom_sites_solution_secondary difmap
_cell_angle_alpha 90
_cell_angle_beta 96.6568(14)
_cell_angle_gamma 90
_cell_formula_units_Z 4
_cell_length_a 12.3438(4)
_cell_length_b 11.8161(4)
_cell_length_c 11.9435(3)
_cell_measurement_reflns_used 41734
_cell_measurement_temperature 100.0(10)
_cell_measurement_theta_max 31.9
_cell_measurement_theta_min 3.1
_cell_volume 1730.28(9)
_computing_cell_refinement RAPID-AUTO
_computing_data_collection 'RAPID-AUTO (Rigaku, 1998)'
_computing_data_reduction 'TEXSAN (Rigaku/MSC, 2004)'
_computing_molecular_graphics 'ORTEP-3 (Farrugia, 1997)'
_computing_publication_material 'SHELXL97 (Sheldrick, 1997)'
_computing_structure_refinement SHELXL97
_computing_structure_solution 'SIR2004 (Burla <i>et al.</i>,  2005)'
_diffrn_ambient_temperature 100.0(10)
_diffrn_detector_area_resol_mean 10.00
_diffrn_measured_fraction_theta_full 0.999
_diffrn_measured_fraction_theta_max 0.999
_diffrn_measurement_device_type 'Rigaku R-AXIS RAPID imaging-plate'
_diffrn_measurement_method \w
_diffrn_radiation_monochromator graphite
_diffrn_radiation_source 'normal-focus sealed tube'
_diffrn_radiation_type MoK\a
_diffrn_radiation_wavelength 0.71075
_diffrn_reflns_av_R_equivalents 0.095
_diffrn_reflns_av_sigmaI/netI 0.033
_diffrn_reflns_limit_h_max 18
_diffrn_reflns_limit_h_min -18
_diffrn_reflns_limit_k_max 17
_diffrn_reflns_limit_k_min -17
_diffrn_reflns_limit_l_max 17
_diffrn_reflns_limit_l_min -17
_diffrn_reflns_number 27799
_diffrn_reflns_reduction_process 'Lp corrections applied'
_diffrn_reflns_theta_full 31.6
_diffrn_reflns_theta_max 31.6
_diffrn_reflns_theta_min 3.1
_exptl_absorpt_coefficient_mu 18.924
_exptl_absorpt_correction_T_max 0.200
_exptl_absorpt_correction_T_min 0.018
_exptl_absorpt_correction_type numerical
_exptl_absorpt_process_details '(NUMABS; Higashi, 1999)'
_exptl_crystal_colour red
_exptl_crystal_density_diffrn 3.280
_exptl_crystal_density_method 'not measured'
_exptl_crystal_description platelet
_exptl_crystal_F_000 1520
_exptl_crystal_size_max 0.39
_exptl_crystal_size_mid 0.28
_exptl_crystal_size_min 0.22
_refine_diff_density_max 5.91
_refine_diff_density_min -5.04
_refine_ls_extinction_method none
_refine_ls_goodness_of_fit_ref 1.19
_refine_ls_hydrogen_treatment constr
_refine_ls_matrix_type full
_refine_ls_number_parameters 91
_refine_ls_number_reflns 2909
_refine_ls_number_restraints 0
_refine_ls_restrained_S_all 1.19
_refine_ls_R_factor_all 0.042
_refine_ls_R_factor_gt 0.042
_refine_ls_shift/su_max 0.001
_refine_ls_shift/su_mean 0.000
_refine_ls_structure_factor_coef Fsqd
_refine_ls_weighting_details 'calc w = 1/[\s^2^(Fo^2^)+(0.0244P)^2^+97.8696P] where P=(Fo^2^+2Fc^2^)/3'
_refine_ls_weighting_scheme calc
_refine_ls_wR_factor_gt 0.102
_refine_ls_wR_factor_ref 0.102
_reflns_number_gt 2909
_reflns_number_total 2909
_reflns_threshold_expression I>2\s(I)
_cod_data_source_file tk2187.cif
_cod_data_source_block I
_cod_original_cell_volume 1730.28(10)
_cod_original_sg_symbol_H-M 'C 2/c'
_cod_database_code 2215280
_cod_database_fobs_code 2215280

loop_
_symmetry_equiv_pos_as_xyz
'x, y, z'
'-x, y, -z+1/2'
'x+1/2, y+1/2, z'
'-x+1/2, y+1/2, -z+1/2'
'-x, -y, -z'
'x, -y, z-1/2'
'-x+1/2, -y+1/2, -z'
'x+1/2, -y+1/2, z-1/2'

loop_
_atom_site_type_symbol
_atom_site_label
_atom_site_fract_x
_atom_site_fract_y
_atom_site_fract_z
_atom_site_U_iso_or_equiv
_atom_site_adp_type
_atom_site_calc_flag
_atom_site_refinement_flags
_atom_site_occupancy
Ir Ir 0.38310(2) 0.18522(2) 0.75987(2) 0.01168(9) Uani d . 1
I I 0.52845(4) 0.29804(4) 0.90380(4) 0.01538(11) Uani d . 1
C C1 0.3674(7) 0.0519(7) 0.8752(7) 0.0168(13) Uani d . 1
H H1 0.4422 0.0649 0.9002 0.020 Uiso calc R 1
C C2 0.2902(6) 0.1384(7) 0.8903(7) 0.0167(13) Uani d . 1
H H2 0.3161 0.2062 0.9269 0.020 Uiso calc R 1
C C3 0.1697(7) 0.1290(8) 0.8517(8) 0.0223(16) Uani d . 1
H H3A 0.1338 0.2018 0.8654 0.027 Uiso calc R 1
H H3B 0.1375 0.0700 0.8966 0.027 Uiso calc R 1
C C4 0.1472(7) 0.0988(8) 0.7252(7) 0.0214(15) Uani d . 1
H H4A 0.1357 0.0161 0.7176 0.026 Uiso calc R 1
H H4B 0.0793 0.1368 0.6928 0.026 Uiso calc R 1
C C5 0.2387(6) 0.1330(7) 0.6594(7) 0.0179(14) Uani d . 1
H H5 0.2383 0.2069 0.6280 0.021 Uiso calc R 1
C C6 0.3252(7) 0.0589(7) 0.6427(7) 0.0180(14) Uani d . 1
H H6 0.3789 0.0844 0.5977 0.022 Uiso calc R 1
C C7 0.3372(8) -0.0590(8) 0.6926(8) 0.0255(17) Uani d . 1
H H7A 0.4074 -0.0915 0.6758 0.031 Uiso calc R 1
H H7B 0.2779 -0.1074 0.6560 0.031 Uiso calc R 1
C C8 0.3333(8) -0.0612(7) 0.8202(8) 0.0223(16) Uani d . 1
H H8A 0.2583 -0.0797 0.8358 0.027 Uiso calc R 1
H H8B 0.3825 -0.1214 0.8539 0.027 Uiso calc R 1

loop_
_atom_site_aniso_label
_atom_site_aniso_U_11
_atom_site_aniso_U_22
_atom_site_aniso_U_33
_atom_site_aniso_U_12
_atom_site_aniso_U_13
_atom_site_aniso_U_23
Ir 0.01187(13) 0.01351(13) 0.00961(13) -0.00130(8) 0.00106(9) -0.00053(8)
I 0.0146(2) 0.0182(2) 0.0131(2) -0.00157(16) 0.00073(16) -0.00549(16)
C1 0.017(3) 0.016(3) 0.018(3) -0.002(3) 0.003(3) 0.003(3)
C2 0.015(3) 0.019(3) 0.018(3) -0.006(3) 0.007(3) -0.003(3)
C3 0.022(4) 0.021(4) 0.025(4) 0.001(3) 0.004(3) -0.004(3)
C4 0.013(3) 0.028(4) 0.023(4) -0.005(3) 0.004(3) -0.004(3)
C5 0.012(3) 0.023(4) 0.018(3) 0.000(3) -0.002(3) -0.003(3)
C6 0.016(3) 0.023(4) 0.015(3) -0.004(3) 0.002(3) -0.003(3)
C7 0.024(4) 0.022(4) 0.032(5) -0.002(3) 0.006(3) -0.011(3)
C8 0.023(4) 0.017(3) 0.028(4) -0.003(3) 0.006(3) 0.000(3)

loop_
_atom_type_symbol
_atom_type_description
_atom_type_scat_dispersion_real
_atom_type_scat_dispersion_imag
_atom_type_scat_source
C C 0.0033 0.0016 'International Tables Vol C Tables 4.2.6.8 and 6.1.1.4'
H H 0.0000 0.0000 'International Tables Vol C Tables 4.2.6.8 and 6.1.1.4'
I I -0.4742 1.8119 'International Tables Vol C Tables 4.2.6.8 and 6.1.1.4'
Ir Ir -1.4442 7.9887 'International Tables Vol C Tables 4.2.6.8 and 6.1.1.4'

loop_
_geom_angle_atom_site_label_1
_geom_angle_atom_site_label_2
_geom_angle_atom_site_label_3
_geom_angle_site_symmetry_1
_geom_angle_site_symmetry_3
_geom_angle
_geom_angle_publ_flag
C2 Ir C6 . . 97.6(3) ?
C2 Ir C1 . . 39.3(3) ?
C6 Ir C1 . . 81.7(3) ?
C2 Ir C5 . . 81.3(3) ?
C6 Ir C5 . . 39.0(3) ?
C1 Ir C5 . . 91.0(3) ?
C2 Ir I . . 92.1(2) ?
C6 Ir I . . 157.3(2) ?
C1 Ir I . . 93.3(2) ?
C5 Ir I . . 163.7(2) ?
C2 Ir I . 2_656 164.4(2) ?
C6 Ir I . 2_656 90.2(2) ?
C1 Ir I . 2_656 156.1(2) ?
C5 Ir I . 2_656 96.8(2) ?
I Ir I . 2_656 85.54(2) yes
C2 Ir Ir . 2_656 133.2(2) ?
C6 Ir Ir . 2_656 102.0(2) ?
C1 Ir Ir . 2_656 102.6(2) ?
C5 Ir Ir . 2_656 136.6(2) ?
I Ir Ir . 2_656 57.305(13) ?
I Ir Ir 2_656 2_656 57.008(13) ?
Ir I Ir . 2_656 65.687(15) yes
C2 C1 C8 . . 121.9(7) ?
C2 C1 Ir . . 70.2(4) ?
C8 C1 Ir . . 114.3(6) ?
C2 C1 H1 . . 119.0 ?
C8 C1 H1 . . 119.0 ?
Ir C1 H1 . . 85.7 ?
C1 C2 C3 . . 124.0(7) ?
C1 C2 Ir . . 70.5(4) ?
C3 C2 Ir . . 113.2(6) ?
C1 C2 H2 . . 118.0 ?
C3 C2 H2 . . 118.0 ?
Ir C2 H2 . . 86.3 ?
C2 C3 C4 . . 112.0(7) ?
C2 C3 H3A . . 109.2 ?
C4 C3 H3A . . 109.2 ?
C2 C3 H3B . . 109.2 ?
C4 C3 H3B . . 109.2 ?
H3A C3 H3B . . 107.9 ?
C5 C4 C3 . . 112.9(7) ?
C5 C4 H4A . . 109.0 ?
C3 C4 H4A . . 109.0 ?
C5 C4 H4B . . 109.0 ?
C3 C4 H4B . . 109.0 ?
H4A C4 H4B . . 107.8 ?
C6 C5 C4 . . 122.1(8) ?
C6 C5 Ir . . 70.2(4) ?
C4 C5 Ir . . 114.5(5) ?
C6 C5 H5 . . 118.9 ?
C4 C5 H5 . . 118.9 ?
Ir C5 H5 . . 85.5 ?
C5 C6 C7 . . 123.7(8) ?
C5 C6 Ir . . 70.9(5) ?
C7 C6 Ir . . 112.3(6) ?
C5 C6 H6 . . 118.1 ?
C7 C6 H6 . . 118.1 ?
Ir C6 H6 . . 86.9 ?
C6 C7 C8 . . 113.2(7) ?
C6 C7 H7A . . 108.9 ?
C8 C7 H7A . . 108.9 ?
C6 C7 H7B . . 108.9 ?
C8 C7 H7B . . 108.9 ?
H7A C7 H7B . . 107.7 ?
C1 C8 C7 . . 112.1(7) ?
C1 C8 H8A . . 109.2 ?
C7 C8 H8A . . 109.2 ?
C1 C8 H8B . . 109.2 ?
C7 C8 H8B . . 109.2 ?
H8A C8 H8B . . 107.9 ?

loop_
_geom_bond_atom_site_label_1
_geom_bond_atom_site_label_2
_geom_bond_site_symmetry_2
_geom_bond_distance
_geom_bond_publ_flag
Ir C1 . 2.116(8) yes
Ir C2 . 2.112(7) yes
Ir C5 . 2.122(8) yes
Ir C6 . 2.113(8) yes
Ir I . 2.6901(5) yes
Ir I 2_656 2.6991(6) yes
Ir Ir 2_656 2.9228(6) yes
I Ir 2_656 2.6991(5) ?
C1 C2 . 1.422(11) ?
C1 C8 . 1.527(12) ?
C1 H1 . 0.9500 ?
C2 C3 . 1.511(12) ?
C2 H2 . 0.9500 ?
C3 C4 . 1.545(12) ?
C3 H3A . 0.9900 ?
C3 H3B . 0.9900 ?
C4 C5 . 1.504(12) ?
C4 H4A . 0.9900 ?
C4 H4B . 0.9900 ?
C5 C6 . 1.413(12) ?
C5 H5 . 0.9500 ?
C6 C7 . 1.516(13) ?
C6 H6 . 0.9500 ?
C7 C8 . 1.529(14) ?
C7 H7A . 0.9900 ?
C7 H7B . 0.9900 ?
C8 H8A . 0.9900 ?
C8 H8B . 0.9900 ?

loop_
_geom_torsion_atom_site_label_1
_geom_torsion_atom_site_label_2
_geom_torsion_atom_site_label_3
_geom_torsion_atom_site_label_4
_geom_torsion_site_symmetry_1
_geom_torsion_site_symmetry_4
_geom_torsion
C2 Ir I Ir . 2_656 142.2(2)
C6 Ir I Ir . 2_656 26.6(6)
C1 Ir I Ir . 2_656 102.9(2)
C5 Ir I Ir . 2_656 -152.1(8)
I Ir I Ir 2_656 2_656 -53.207(18)
C6 Ir C1 C2 . . -112.9(5)
C5 Ir C1 C2 . . -74.9(5)
I Ir C1 C2 . . 89.3(4)
I Ir C1 C2 2_656 . 175.8(4)
Ir Ir C1 C2 2_656 . 146.5(4)
C2 Ir C1 C8 . . 117.0(8)
C6 Ir C1 C8 . . 4.1(6)
C5 Ir C1 C8 . . 42.0(6)
I Ir C1 C8 . . -153.7(6)
I Ir C1 C8 2_656 . -67.3(9)
Ir Ir C1 C8 2_656 . -96.5(6)
C8 C1 C2 C3 . . -1.6(12)
Ir C1 C2 C3 . . 105.4(8)
C8 C1 C2 Ir . . -107.0(7)
C6 Ir C2 C1 . . 66.9(5)
C5 Ir C2 C1 . . 102.4(5)
I Ir C2 C1 . . -92.6(4)
I Ir C2 C1 2_656 . -173.6(6)
Ir Ir C2 C1 2_656 . -47.6(5)
C6 Ir C2 C3 . . -52.7(6)
C1 Ir C2 C3 . . -119.5(8)
C5 Ir C2 C3 . . -17.1(6)
I Ir C2 C3 . . 147.9(6)
I Ir C2 C3 2_656 . 66.9(11)
Ir Ir C2 C3 2_656 . -167.1(4)
C1 C2 C3 C4 . . -54.0(11)
Ir C2 C3 C4 . . 27.4(9)
C2 C3 C4 C5 . . -24.4(11)
C3 C4 C5 C6 . . 91.6(10)
C3 C4 C5 Ir . . 10.4(10)
C2 Ir C5 C6 . . -113.7(5)
C1 Ir C5 C6 . . -75.5(5)
I Ir C5 C6 . . 179.2(6)
I Ir C5 C6 2_656 . 81.9(5)
Ir Ir C5 C6 2_656 . 34.2(6)
C2 Ir C5 C4 . . 3.5(6)
C6 Ir C5 C4 . . 117.2(9)
C1 Ir C5 C4 . . 41.7(7)
I Ir C5 C4 . . -63.6(12)
I Ir C5 C4 2_656 . -160.9(6)
Ir Ir C5 C4 2_656 . 151.4(5)
C4 C5 C6 C7 . . -2.6(12)
Ir C5 C6 C7 . . 104.5(8)
C4 C5 C6 Ir . . -107.1(7)
C2 Ir C6 C5 . . 66.0(5)
C1 Ir C6 C5 . . 102.0(5)
I Ir C6 C5 . . -179.4(5)
I Ir C6 C5 2_656 . -100.5(5)
Ir Ir C6 C5 2_656 . -156.7(4)
C2 Ir C6 C7 . . -53.6(6)
C1 Ir C6 C7 . . -17.5(6)
C5 Ir C6 C7 . . -119.5(8)
I Ir C6 C7 . . 61.1(9)
I Ir C6 C7 2_656 . 139.9(6)
Ir Ir C6 C7 2_656 . 83.7(6)
C5 C6 C7 C8 . . -53.0(11)
Ir C6 C7 C8 . . 28.2(9)
C2 C1 C8 C7 . . 91.0(10)
Ir C1 C8 C7 . . 10.0(9)
C6 C7 C8 C1 . . -24.7(11)
